data_2023455
loop_
_publ_author_name
'Artis, Rylan'
'Heyward, Elizabeth'
'Reyes, Naomi'
'Van Ostenbridge, Kaitlyn'
'Lynch, Will E.'
'Padgett, Clifford W.'

_publ_section_title
;
 Syntheses and crystal structures of three tri-phenyl-sulfonium
 halometallate salts of zinc, cadmium and mercury.
;
_journal_coeditor_code HB8121
_journal_issue 'Pt 4'
_journal_name_full 'Acta crystallographica. Section E, Crystallographic communications'
_journal_page_first 358
_journal_page_last 363
_journal_paper_doi 10.1107/S2056989025002245
_journal_volume 81
_journal_year 2025
_chemical_formula_iupac '(C18 H15 S)2 [Hg Cl4], C H4 O'
_chemical_formula_moiety '2(C18 H15 S +), Cl4 Hg 2-, C H4 O'
_chemical_formula_sum 'C37 H34 Cl4 Hg O S2'
_chemical_formula_weight 901.15
_chemical_name_systematic
;
Bis(triphenylsulfonium) tetrachloridomercury(II) methanol monosolvate
;
_space_group_crystal_system monoclinic
_space_group_IT_number 14
_space_group_name_Hall '-P 2yn'
_space_group_name_H-M_alt 'P 1 21/n 1'
_atom_sites_solution_hydrogens geom
_audit_creation_method
;
Olex2 1.5
(compiled 2024.02.16 svn.r378c4104 for OlexSys, GUI svn.r6928)
;
_cell_angle_alpha 90
_cell_angle_beta 95.1778(14)
_cell_angle_gamma 90
_cell_formula_units_Z 4
_cell_length_a 9.43577(14)
_cell_length_b 18.0709(3)
_cell_length_c 21.2467(3)
_cell_measurement_reflns_used 16563
_cell_measurement_temperature 99.8(8)
_cell_measurement_theta_max 69.6980
_cell_measurement_theta_min 3.2060
_cell_volume 3608.05(10)
_computing_cell_refinement
;
CrysAlisPro 1.171.42.84a (Rigaku OD, 2023)
;
_computing_data_collection
;
CrysAlisPro 1.171.42.84a (Rigaku OD, 2023)
;
_computing_data_reduction
;
CrysAlisPro 1.171.42.84a (Rigaku OD, 2023)
;
_computing_molecular_graphics
;
Olex2 1.5 (Dolomanov <i>et al.</i>,  2009)
;
_computing_publication_material
;
Olex2 1.5 (Dolomanov <i>et al.</i>,  2009)
;
_computing_structure_refinement
;
<i>SHELXL2018/3</i> (Sheldrick, 2015b)
;
_computing_structure_solution
;
<i>SHELXT2018/2</i> (Sheldrick, 2015a)
;
_diffrn_ambient_temperature 100.15
_diffrn_detector_area_resol_mean 10.0000
_diffrn_measured_fraction_theta_full 0.999
_diffrn_measured_fraction_theta_max 0.986
_diffrn_measurement_device 'four-circle diffractometer'
_diffrn_measurement_device_type 'XtaLAB Synergy, Single source at home/near, HyPix3000'
_diffrn_measurement_method '\w scans'
_diffrn_radiation_type CuK\a
_diffrn_radiation_wavelength 1.54184
_diffrn_reflns_av_R_equivalents 0.0538
_diffrn_reflns_av_unetI/netI 0.0677
_diffrn_reflns_limit_h_max 11
_diffrn_reflns_limit_h_min -11
_diffrn_reflns_limit_k_max 21
_diffrn_reflns_limit_k_min -17
_diffrn_reflns_limit_l_max 25
_diffrn_reflns_limit_l_min -25
_diffrn_reflns_number 22094
_diffrn_reflns_theta_full 67.684
_diffrn_reflns_theta_max 70.025
_diffrn_reflns_theta_min 3.216
_exptl_absorpt_coefficient_mu 11.680
_exptl_absorpt_correction_T_max 1.00000
_exptl_absorpt_correction_T_min 0.64396
_exptl_absorpt_correction_type multi-scan
_exptl_absorpt_process_details
;
(CrysAlisPro; Rigaku OD, 2023)
;
_exptl_crystal_colour 'clear colourless'
_exptl_crystal_density_diffrn 1.659
_exptl_crystal_description irregular
_exptl_crystal_F_000 1776
_exptl_crystal_size_max 0.105
_exptl_crystal_size_mid 0.062
_exptl_crystal_size_min 0.045
_refine_diff_density_max 2.448
_refine_diff_density_min -2.102
_refine_ls_extinction_method none
_refine_ls_goodness_of_fit_ref 1.072
_refine_ls_hydrogen_treatment constr
_refine_ls_matrix_type full
_refine_ls_number_parameters 408
_refine_ls_number_reflns 6743
_refine_ls_number_restraints 0
_refine_ls_restrained_S_all 1.072
_refine_ls_R_factor_all 0.0366
_refine_ls_R_factor_gt 0.0313
_refine_ls_shift/su_max 0.002
_refine_ls_shift/su_mean 0.000
_refine_ls_structure_factor_coef Fsqd
_refine_ls_weighting_details 'w=1/[\s^2^(Fo^2^)+(0.0299P)^2^+13.4612P] where P=(Fo^2^+2Fc^2^)/3'
_refine_ls_weighting_scheme calc
_refine_ls_wR_factor_gt 0.0775
_refine_ls_wR_factor_ref 0.0799
_reflns_number_gt 6142
_reflns_number_total 6743
_reflns_threshold_expression 'I > 2\s(I)'
_cod_data_source_file hb8121.cif
_cod_data_source_block III
_cod_depositor_comments 'Adding full bibliography for 2023454--2023456.cif.'
_cod_original_cell_volume 3608.05(9)
_cod_database_code 2023455
_shelx_space_group_comment
;
The symmetry employed for this shelxl refinement is uniquely defined
by the following loop, which should always be used as a source of
symmetry information in preference to the above space-group names.
They are only intended as comments.
;
_shelx_estimated_absorpt_t_min 0.374
_shelx_estimated_absorpt_t_max 0.622

loop_
_space_group_symop_operation_xyz
'x, y, z'
'-x+1/2, y+1/2, -z+1/2'
'-x, -y, -z'
'x-1/2, -y-1/2, z-1/2'

loop_
_atom_site_type_symbol
_atom_site_label
_atom_site_fract_x
_atom_site_fract_y
_atom_site_fract_z
_atom_site_U_iso_or_equiv
_atom_site_adp_type
_atom_site_calc_flag
_atom_site_occupancy
_atom_site_disorder_assembly
_atom_site_disorder_group
Cl Cl1 0.59944(13) 0.41086(6) 0.70016(5) 0.0333(2) Uani d 1 . .
Hg Hg1 0.54319(2) 0.35810(2) 0.80553(2) 0.02241(7) Uani d 1 . .
Cl Cl2 0.37497(11) 0.25678(6) 0.77766(5) 0.0293(2) Uani d 1 . .
Cl Cl3 0.76456(11) 0.32714(6) 0.87198(5) 0.0282(2) Uani d 1 . .
Cl Cl4 0.44023(12) 0.45546(7) 0.86876(6) 0.0366(3) Uani d 1 . .
S S2 0.78402(10) 0.52803(5) 0.82731(5) 0.0201(2) Uani d 1 . .
C C20 0.9390(4) 0.5172(2) 0.78599(19) 0.0211(8) Uani d 1 . .
C C21 0.9934(5) 0.4454(2) 0.7864(2) 0.0272(9) Uani d 1 . .
H H21 0.946053 0.406119 0.805593 0.033 Uiso calc 1 . .
C C22 1.1182(5) 0.4324(3) 0.7581(2) 0.0340(11) Uani d 1 . .
H H22 1.157445 0.384013 0.758005 0.041 Uiso calc 1 . .
C C23 1.1851(5) 0.4902(3) 0.7302(2) 0.0309(10) Uani d 1 . .
H H23 1.271514 0.481399 0.711697 0.037 Uiso calc 1 . .
C C24 1.1277(5) 0.5606(3) 0.7290(2) 0.0290(10) Uani d 1 . .
H H24 1.173856 0.599328 0.708548 0.035 Uiso calc 1 . .
C C25 1.0038(5) 0.5755(2) 0.7570(2) 0.0237(9) Uani d 1 . .
H H25 0.964611 0.623926 0.756497 0.028 Uiso calc 1 . .
C C26 0.6957(4) 0.6094(2) 0.7969(2) 0.0214(8) Uani d 1 . .
C C27 0.7468(5) 0.6803(3) 0.8110(2) 0.0297(10) Uani d 1 . .
H H27 0.833578 0.687344 0.836611 0.036 Uiso calc 1 . .
C C28 0.6686(5) 0.7404(3) 0.7869(2) 0.0344(11) Uani d 1 . .
H H28 0.701249 0.789254 0.796272 0.041 Uiso calc 1 . .
C C29 0.5431(5) 0.7295(3) 0.7492(2) 0.0318(10) Uani d 1 . .
H H29 0.490540 0.770944 0.732394 0.038 Uiso calc 1 . .
C C30 0.4938(5) 0.6590(3) 0.7358(2) 0.0329(11) Uani d 1 . .
H H30 0.407356 0.652281 0.709896 0.039 Uiso calc 1 . .
C C31 0.5691(4) 0.5979(3) 0.7598(2) 0.0249(9) Uani d 1 . .
H H31 0.534816 0.549215 0.750944 0.030 Uiso calc 1 . .
C C32 0.8516(5) 0.5553(2) 0.9050(2) 0.0239(9) Uani d 1 . .
C C33 0.9851(5) 0.5856(3) 0.9187(2) 0.0316(10) Uani d 1 . .
H H33 1.047862 0.591326 0.886503 0.038 Uiso calc 1 . .
C C34 1.0261(5) 0.6075(3) 0.9800(2) 0.0354(11) Uani d 1 . .
H H34 1.117493 0.628649 0.990115 0.042 Uiso calc 1 . .
C C35 0.9349(5) 0.5989(3) 1.0265(2) 0.0347(11) Uani d 1 . .
H H35 0.963887 0.614196 1.068491 0.042 Uiso calc 1 . .
C C36 0.8016(6) 0.5680(3) 1.0127(2) 0.0411(13) Uani d 1 . .
H H36 0.739470 0.562244 1.045180 0.049 Uiso calc 1 . .
C C37 0.7582(5) 0.5455(3) 0.9513(2) 0.0340(11) Uani d 1 . .
H H37 0.667161 0.523937 0.941264 0.041 Uiso calc 1 . .
S S1 0.98108(10) 0.26645(6) 0.44256(5) 0.0219(2) Uani d 1 . .
C C2 0.8066(4) 0.2824(2) 0.4665(2) 0.0230(9) Uani d 1 . .
C C3 0.6955(5) 0.2756(2) 0.4193(2) 0.0255(9) Uani d 1 . .
H H3 0.713154 0.261399 0.377722 0.031 Uiso calc 1 . .
C C4 0.5587(5) 0.2900(3) 0.4343(2) 0.0331(11) Uani d 1 . .
H H4 0.481568 0.286110 0.402476 0.040 Uiso calc 1 . .
C C5 0.5328(5) 0.3097(3) 0.4947(2) 0.0348(11) Uani d 1 . .
H H5 0.438249 0.319746 0.504337 0.042 Uiso calc 1 . .
C C6 0.6444(5) 0.3151(3) 0.5417(2) 0.0345(11) Uani d 1 . .
H H6 0.625593 0.328103 0.583410 0.041 Uiso calc 1 . .
C C7 0.7827(5) 0.3016(3) 0.5283(2) 0.0310(10) Uani d 1 . .
H H7 0.859459 0.305301 0.560330 0.037 Uiso calc 1 . .
C C8 1.0795(4) 0.2404(2) 0.5151(2) 0.0235(9) Uani d 1 . .
C C9 1.0712(5) 0.1663(3) 0.5299(2) 0.0312(10) Uani d 1 . .
H H9 1.022355 0.132622 0.501231 0.037 Uiso calc 1 . .
C C10 1.1353(6) 0.1421(3) 0.5873(3) 0.0406(13) Uani d 1 . .
H H10 1.129932 0.091453 0.598692 0.049 Uiso calc 1 . .
C C11 1.2080(5) 0.1922(3) 0.6283(2) 0.0334(11) Uani d 1 . .
H H11 1.250484 0.175755 0.668052 0.040 Uiso calc 1 . .
C C12 1.2185(5) 0.2659(3) 0.6115(2) 0.0318(10) Uani d 1 . .
H H12 1.270571 0.299375 0.639192 0.038 Uiso calc 1 . .
C C13 1.1533(5) 0.2910(3) 0.5541(2) 0.0268(9) Uani d 1 . .
H H13 1.159333 0.341526 0.542120 0.032 Uiso calc 1 . .
C C14 1.0444(5) 0.3571(2) 0.4246(2) 0.0236(9) Uani d 1 . .
C C15 0.9691(5) 0.4200(3) 0.4365(2) 0.0319(10) Uani d 1 . .
H H15 0.883316 0.416831 0.456542 0.038 Uiso calc 1 . .
C C16 1.0206(6) 0.4879(3) 0.4188(2) 0.0365(11) Uani d 1 . .
H H16 0.968433 0.531666 0.425789 0.044 Uiso calc 1 . .
C C17 1.1475(6) 0.4926(3) 0.3909(2) 0.0341(11) Uani d 1 . .
H H17 1.183336 0.539392 0.379630 0.041 Uiso calc 1 . .
C C18 1.2218(5) 0.4284(3) 0.3795(2) 0.0330(11) Uani d 1 . .
H H18 1.309315 0.431529 0.360768 0.040 Uiso calc 1 . .
C C19 1.1693(5) 0.3598(3) 0.3952(2) 0.0292(10) Uani d 1 . .
H H19 1.218027 0.315628 0.385936 0.035 Uiso calc 1 . .
C C1 0.3895(7) 0.4989(4) 0.5682(3) 0.0584(17) Uani d 1 . .
H H1A 0.340100 0.507364 0.526281 0.088 Uiso calc 1 . .
H H1B 0.492426 0.497970 0.565103 0.088 Uiso calc 1 . .
H H1C 0.366186 0.538785 0.596796 0.088 Uiso calc 1 . .
O O1 0.3467(5) 0.4319(3) 0.5916(2) 0.0596(12) Uani d 1 . .
H H1 0.414572 0.412812 0.614234 0.089 Uiso calc 1 . .

loop_
_atom_site_aniso_label
_atom_site_aniso_U_11
_atom_site_aniso_U_22
_atom_site_aniso_U_33
_atom_site_aniso_U_12
_atom_site_aniso_U_13
_atom_site_aniso_U_23
Cl1 0.0466(6) 0.0291(6) 0.0259(5) 0.0051(5) 0.0120(5) 0.0060(4)
Hg1 0.02457(10) 0.02156(10) 0.02097(10) -0.00267(6) 0.00126(7) 0.00035(6)
Cl2 0.0311(5) 0.0242(5) 0.0322(5) -0.0075(4) 0.0000(4) -0.0037(4)
Cl3 0.0245(5) 0.0308(5) 0.0282(5) -0.0029(4) -0.0029(4) 0.0062(4)
Cl4 0.0331(6) 0.0356(6) 0.0431(7) -0.0021(5) 0.0143(5) -0.0141(5)
S2 0.0189(4) 0.0194(5) 0.0218(5) -0.0003(4) 0.0010(4) 0.0019(4)
C20 0.0184(19) 0.023(2) 0.021(2) -0.0013(16) -0.0003(15) -0.0010(17)
C21 0.029(2) 0.022(2) 0.031(2) -0.0004(18) 0.0063(18) 0.0032(18)
C22 0.031(2) 0.026(2) 0.047(3) 0.0064(19) 0.009(2) -0.001(2)
C23 0.026(2) 0.033(3) 0.036(3) 0.0004(19) 0.0085(19) -0.003(2)
C24 0.028(2) 0.029(2) 0.030(2) -0.0072(19) 0.0030(18) 0.0010(19)
C25 0.027(2) 0.021(2) 0.023(2) -0.0024(17) 0.0008(17) 0.0006(17)
C26 0.021(2) 0.018(2) 0.026(2) 0.0020(16) 0.0043(16) 0.0026(17)
C27 0.029(2) 0.027(2) 0.032(2) -0.0023(19) -0.0005(19) -0.002(2)
C28 0.042(3) 0.021(2) 0.042(3) -0.001(2) 0.009(2) -0.002(2)
C29 0.030(2) 0.026(2) 0.040(3) 0.0071(19) 0.009(2) 0.008(2)
C30 0.023(2) 0.036(3) 0.039(3) 0.0007(19) 0.000(2) 0.013(2)
C31 0.022(2) 0.026(2) 0.027(2) -0.0020(17) 0.0034(17) 0.0018(18)
C32 0.024(2) 0.026(2) 0.021(2) 0.0039(17) -0.0018(17) -0.0014(17)
C33 0.028(2) 0.043(3) 0.024(2) -0.004(2) 0.0021(18) -0.002(2)
C34 0.035(3) 0.040(3) 0.031(3) -0.004(2) -0.002(2) -0.004(2)
C35 0.043(3) 0.038(3) 0.022(2) 0.008(2) -0.003(2) -0.006(2)
C36 0.038(3) 0.059(4) 0.028(3) 0.005(2) 0.011(2) 0.004(2)
C37 0.025(2) 0.048(3) 0.029(2) -0.001(2) 0.0040(19) 0.000(2)
S1 0.0190(5) 0.0252(5) 0.0213(5) -0.0003(4) 0.0013(4) -0.0013(4)
C2 0.0178(19) 0.025(2) 0.026(2) -0.0011(16) 0.0018(16) 0.0002(18)
C3 0.025(2) 0.028(2) 0.024(2) 0.0000(18) 0.0002(17) -0.0002(18)
C4 0.021(2) 0.040(3) 0.038(3) -0.0031(19) -0.0011(19) 0.002(2)
C5 0.019(2) 0.043(3) 0.044(3) -0.001(2) 0.008(2) 0.003(2)
C6 0.031(2) 0.045(3) 0.029(2) 0.002(2) 0.011(2) -0.001(2)
C7 0.023(2) 0.043(3) 0.026(2) 0.002(2) -0.0006(18) -0.004(2)
C8 0.0183(19) 0.026(2) 0.026(2) -0.0001(17) 0.0038(16) 0.0009(18)
C9 0.025(2) 0.033(3) 0.035(3) -0.0053(19) -0.0006(19) 0.001(2)
C10 0.039(3) 0.037(3) 0.047(3) 0.000(2) 0.009(2) 0.017(2)
C11 0.031(2) 0.045(3) 0.024(2) 0.009(2) 0.0032(19) 0.010(2)
C12 0.028(2) 0.041(3) 0.026(2) 0.005(2) 0.0000(18) -0.003(2)
C13 0.027(2) 0.029(2) 0.024(2) 0.0037(18) 0.0017(17) -0.0002(18)
C14 0.025(2) 0.026(2) 0.019(2) -0.0016(17) -0.0023(16) -0.0013(17)
C15 0.032(2) 0.028(2) 0.038(3) -0.001(2) 0.012(2) -0.003(2)
C16 0.047(3) 0.025(2) 0.039(3) 0.002(2) 0.012(2) -0.004(2)
C17 0.046(3) 0.032(3) 0.025(2) -0.012(2) 0.008(2) -0.001(2)
C18 0.027(2) 0.043(3) 0.030(2) -0.004(2) 0.0061(19) -0.001(2)
C19 0.026(2) 0.034(3) 0.029(2) 0.0008(18) 0.0043(19) 0.0024(19)
C1 0.042(3) 0.072(5) 0.061(4) 0.004(3) 0.003(3) 0.009(3)
O1 0.048(2) 0.062(3) 0.068(3) -0.009(2) 0.002(2) -0.012(2)

loop_
_atom_type_symbol
_atom_type_description
_atom_type_scat_dispersion_real
_atom_type_scat_dispersion_imag
_atom_type_scat_source
C C 0.0181 0.0091 'International Tables Vol C Tables 4.2.6.8 and 6.1.1.4'
H H 0.0000 0.0000 'International Tables Vol C Tables 4.2.6.8 and 6.1.1.4'
Cl Cl 0.3639 0.7018 'International Tables Vol C Tables 4.2.6.8 and 6.1.1.4'
Hg Hg -4.2923 7.6849 'International Tables Vol C Tables 4.2.6.8 and 6.1.1.4'
O O 0.0492 0.0322 'International Tables Vol C Tables 4.2.6.8 and 6.1.1.4'
S S 0.3331 0.5567 'International Tables Vol C Tables 4.2.6.8 and 6.1.1.4'

loop_
_exptl_crystal_face_index_h
_exptl_crystal_face_index_k
_exptl_crystal_face_index_l
_exptl_crystal_face_perp_dist
1 -1 2 0.0261
-1 1 -2 0.0216
-1 2 2 0.0344
1 -2 -2 0.0307
0 1 1 0.0289
0 -1 -2 0.0430
0 1 0 0.0287
-1 -2 -1 0.0250
1 -2 2 0.0202
0 1 -2 0.0271
0 -1 2 0.0224
-2 1 0 0.0251
2 -1 0 0.0243

loop_
_geom_angle_atom_site_label_1
_geom_angle_atom_site_label_2
_geom_angle_atom_site_label_3
_geom_angle_site_symmetry_1
_geom_angle_site_symmetry_3
_geom_angle
_geom_angle_publ_flag
Cl2 Hg1 Cl1 . . 104.45(4) ?
Cl2 Hg1 Cl3 . . 117.50(4) ?
Cl2 Hg1 Cl4 . . 112.63(4) ?
Cl3 Hg1 Cl1 . . 110.82(4) ?
Cl4 Hg1 Cl1 . . 109.71(4) ?
Cl4 Hg1 Cl3 . . 101.77(4) ?
C20 S2 C26 . . 106.8(2) ?
C20 S2 C32 . . 104.2(2) ?
C26 S2 C32 . . 102.9(2) ?
C21 C20 S2 . . 114.7(3) ?
C25 C20 S2 . . 123.2(3) ?
C25 C20 C21 . . 122.1(4) ?
C20 C21 H21 . . 120.7 ?
C22 C21 C20 . . 118.7(4) ?
C22 C21 H21 . . 120.7 ?
C21 C22 H22 . . 120.1 ?
C23 C22 C21 . . 119.8(4) ?
C23 C22 H22 . . 120.1 ?
C22 C23 H23 . . 119.7 ?
C22 C23 C24 . . 120.7(4) ?
C24 C23 H23 . . 119.7 ?
C23 C24 H24 . . 119.5 ?
C23 C24 C25 . . 121.0(4) ?
C25 C24 H24 . . 119.5 ?
C20 C25 H25 . . 121.1 ?
C24 C25 C20 . . 117.7(4) ?
C24 C25 H25 . . 121.1 ?
C27 C26 S2 . . 122.7(3) ?
C31 C26 S2 . . 115.6(3) ?
C31 C26 C27 . . 121.7(4) ?
C26 C27 H27 . . 120.7 ?
C28 C27 C26 . . 118.6(4) ?
C28 C27 H27 . . 120.7 ?
C27 C28 H28 . . 119.9 ?
C29 C28 C27 . . 120.2(4) ?
C29 C28 H28 . . 119.9 ?
C28 C29 H29 . . 119.7 ?
C30 C29 C28 . . 120.5(4) ?
C30 C29 H29 . . 119.7 ?
C29 C30 H30 . . 119.7 ?
C29 C30 C31 . . 120.6(4) ?
C31 C30 H30 . . 119.7 ?
C26 C31 H31 . . 120.8 ?
C30 C31 C26 . . 118.4(4) ?
C30 C31 H31 . . 120.8 ?
C33 C32 S2 . . 123.2(3) ?
C33 C32 C37 . . 121.7(4) ?
C37 C32 S2 . . 115.0(3) ?
C32 C33 H33 . . 120.5 ?
C32 C33 C34 . . 119.0(4) ?
C34 C33 H33 . . 120.5 ?
C33 C34 H34 . . 119.9 ?
C35 C34 C33 . . 120.3(5) ?
C35 C34 H34 . . 119.9 ?
C34 C35 H35 . . 119.7 ?
C34 C35 C36 . . 120.6(4) ?
C36 C35 H35 . . 119.7 ?
C35 C36 H36 . . 120.0 ?
C35 C36 C37 . . 120.0(5) ?
C37 C36 H36 . . 120.0 ?
C32 C37 C36 . . 118.4(5) ?
C32 C37 H37 . . 120.8 ?
C36 C37 H37 . . 120.8 ?
C2 S1 C14 . . 104.2(2) ?
C8 S1 C2 . . 102.6(2) ?
C8 S1 C14 . . 105.5(2) ?
C3 C2 S1 . . 115.8(3) ?
C3 C2 C7 . . 121.7(4) ?
C7 C2 S1 . . 122.5(3) ?
C2 C3 H3 . . 120.7 ?
C4 C3 C2 . . 118.6(4) ?
C4 C3 H3 . . 120.7 ?
C3 C4 H4 . . 119.6 ?
C5 C4 C3 . . 120.8(4) ?
C5 C4 H4 . . 119.6 ?
C4 C5 H5 . . 120.0 ?
C4 C5 C6 . . 120.1(4) ?
C6 C5 H5 . . 120.0 ?
C5 C6 H6 . . 119.6 ?
C7 C6 C5 . . 120.7(5) ?
C7 C6 H6 . . 119.6 ?
C2 C7 H7 . . 120.9 ?
C6 C7 C2 . . 118.2(4) ?
C6 C7 H7 . . 120.9 ?
C9 C8 S1 . . 114.6(3) ?
C9 C8 C13 . . 122.9(4) ?
C13 C8 S1 . . 122.5(3) ?
C8 C9 H9 . . 120.7 ?
C8 C9 C10 . . 118.6(5) ?
C10 C9 H9 . . 120.7 ?
C9 C10 H10 . . 120.1 ?
C9 C10 C11 . . 119.9(5) ?
C11 C10 H10 . . 120.1 ?
C10 C11 H11 . . 119.8 ?
C12 C11 C10 . . 120.4(4) ?
C12 C11 H11 . . 119.8 ?
C11 C12 H12 . . 119.9 ?
C11 C12 C13 . . 120.3(5) ?
C13 C12 H12 . . 119.9 ?
C8 C13 C12 . . 117.9(4) ?
C8 C13 H13 . . 121.0 ?
C12 C13 H13 . . 121.0 ?
C15 C14 S1 . . 121.8(4) ?
C15 C14 C19 . . 121.9(4) ?
C19 C14 S1 . . 116.2(3) ?
C14 C15 H15 . . 120.5 ?
C14 C15 C16 . . 118.9(4) ?
C16 C15 H15 . . 120.5 ?
C15 C16 H16 . . 119.8 ?
C15 C16 C17 . . 120.5(5) ?
C17 C16 H16 . . 119.8 ?
C16 C17 H17 . . 120.2 ?
C16 C17 C18 . . 119.6(5) ?
C18 C17 H17 . . 120.2 ?
C17 C18 H18 . . 119.7 ?
C17 C18 C19 . . 120.5(4) ?
C19 C18 H18 . . 119.7 ?
C14 C19 C18 . . 118.5(4) ?
C14 C19 H19 . . 120.7 ?
C18 C19 H19 . . 120.7 ?
H1A C1 H1B . . 109.5 ?
H1A C1 H1C . . 109.5 ?
H1B C1 H1C . . 109.5 ?
O1 C1 H1A . . 109.5 ?
O1 C1 H1B . . 109.5 ?
O1 C1 H1C . . 109.5 ?
C1 O1 H1 . . 109.5 ?

loop_
_geom_bond_atom_site_label_1
_geom_bond_atom_site_label_2
_geom_bond_site_symmetry_2
_geom_bond_distance
_geom_bond_publ_flag
Cl1 Hg1 . 2.5333(11) ?
Hg1 Cl2 . 2.4602(10) ?
Hg1 Cl3 . 2.4773(10) ?
Hg1 Cl4 . 2.4657(11) ?
S2 C20 . 1.783(4) ?
S2 C26 . 1.783(4) ?
S2 C32 . 1.784(4) ?
C20 C21 . 1.395(6) ?
C20 C25 . 1.390(6) ?
C21 H21 . 0.9500 ?
C21 C22 . 1.389(6) ?
C22 H22 . 0.9500 ?
C22 C23 . 1.380(7) ?
C23 H23 . 0.9500 ?
C23 C24 . 1.382(7) ?
C24 H24 . 0.9500 ?
C24 C25 . 1.385(6) ?
C25 H25 . 0.9500 ?
C26 C27 . 1.392(6) ?
C26 C31 . 1.386(6) ?
C27 H27 . 0.9500 ?
C27 C28 . 1.385(7) ?
C28 H28 . 0.9500 ?
C28 C29 . 1.382(7) ?
C29 H29 . 0.9500 ?
C29 C30 . 1.377(7) ?
C30 H30 . 0.9500 ?
C30 C31 . 1.385(6) ?
C31 H31 . 0.9500 ?
C32 C33 . 1.380(6) ?
C32 C37 . 1.390(6) ?
C33 H33 . 0.9500 ?
C33 C34 . 1.384(7) ?
C34 H34 . 0.9500 ?
C34 C35 . 1.375(7) ?
C35 H35 . 0.9500 ?
C35 C36 . 1.383(8) ?
C36 H36 . 0.9500 ?
C36 C37 . 1.394(7) ?
C37 H37 . 0.9500 ?
S1 C2 . 1.790(4) ?
S1 C8 . 1.789(4) ?
S1 C14 . 1.796(4) ?
C2 C3 . 1.388(6) ?
C2 C7 . 1.397(6) ?
C3 H3 . 0.9500 ?
C3 C4 . 1.382(6) ?
C4 H4 . 0.9500 ?
C4 C5 . 1.376(7) ?
C5 H5 . 0.9500 ?
C5 C6 . 1.387(7) ?
C6 H6 . 0.9500 ?
C6 C7 . 1.382(7) ?
C7 H7 . 0.9500 ?
C8 C9 . 1.379(7) ?
C8 C13 . 1.380(6) ?
C9 H9 . 0.9500 ?
C9 C10 . 1.382(7) ?
C10 H10 . 0.9500 ?
C10 C11 . 1.394(8) ?
C11 H11 . 0.9500 ?
C11 C12 . 1.384(7) ?
C12 H12 . 0.9500 ?
C12 C13 . 1.392(6) ?
C13 H13 . 0.9500 ?
C14 C15 . 1.376(6) ?
C14 C19 . 1.384(6) ?
C15 H15 . 0.9500 ?
C15 C16 . 1.385(7) ?
C16 H16 . 0.9500 ?
C16 C17 . 1.386(7) ?
C17 H17 . 0.9500 ?
C17 C18 . 1.387(7) ?
C18 H18 . 0.9500 ?
C18 C19 . 1.388(7) ?
C19 H19 . 0.9500 ?
C1 H1A . 0.9800 ?
C1 H1B . 0.9800 ?
C1 H1C . 0.9800 ?
C1 O1 . 1.382(8) ?
O1 H1 . 0.8400 ?

loop_
_geom_hbond_atom_site_label_D
_geom_hbond_atom_site_label_H
_geom_hbond_atom_site_label_A
_geom_hbond_site_symmetry_A
_geom_hbond_distance_DH
_geom_hbond_distance_HA
_geom_hbond_distance_DA
_geom_hbond_angle_DHA
O1 H1 Cl1 1_555 0.84 2.41 3.187(5) 155
C3 H3 Cl2 4_665 0.95 2.75 3.631(4) 155
C10 H10 Cl4 2_646 0.95 2.65 3.588(6) 168
C13 H13 O1 1_655 0.95 2.56 3.192(7) 124
C19 H19 Cl3 4_665 0.95 2.64 3.542(5) 159
C21 H21 Cl3 1_555 0.95 2.72 3.639(4) 163
C31 H31 Cl1 1_555 0.95 2.81 3.630(5) 145
C36 H36 Cl4 3_667 0.95 2.62 3.573(5) 178
C37 H37 Cl4 1_555 0.95 2.81 3.712(5) 159

loop_
_geom_torsion_atom_site_label_1
_geom_torsion_atom_site_label_2
_geom_torsion_atom_site_label_3
_geom_torsion_atom_site_label_4
_geom_torsion_site_symmetry_1
_geom_torsion_site_symmetry_2
_geom_torsion_site_symmetry_3
_geom_torsion_site_symmetry_4
_geom_torsion
_geom_torsion_publ_flag
S2 C20 C21 C22 . . . . -176.8(4) ?
S2 C20 C25 C24 . . . . 177.0(3) ?
S2 C26 C27 C28 . . . . -177.9(4) ?
S2 C26 C31 C30 . . . . 178.7(4) ?
S2 C32 C33 C34 . . . . 177.7(4) ?
S2 C32 C37 C36 . . . . -177.7(4) ?
C20 S2 C26 C27 . . . . -73.2(4) ?
C20 S2 C26 C31 . . . . 109.0(3) ?
C20 S2 C32 C33 . . . . 20.3(5) ?
C20 S2 C32 C37 . . . . -161.1(4) ?
C20 C21 C22 C23 . . . . -0.3(7) ?
C21 C20 C25 C24 . . . . -1.1(6) ?
C21 C22 C23 C24 . . . . -1.3(8) ?
C22 C23 C24 C25 . . . . 1.7(7) ?
C23 C24 C25 C20 . . . . -0.5(7) ?
C25 C20 C21 C22 . . . . 1.5(7) ?
C26 S2 C20 C21 . . . . -158.3(3) ?
C26 S2 C20 C25 . . . . 23.4(4) ?
C26 S2 C32 C33 . . . . -91.1(4) ?
C26 S2 C32 C37 . . . . 87.5(4) ?
C26 C27 C28 C29 . . . . -0.6(7) ?
C27 C26 C31 C30 . . . . 0.8(7) ?
C27 C28 C29 C30 . . . . 0.7(8) ?
C28 C29 C30 C31 . . . . -0.1(8) ?
C29 C30 C31 C26 . . . . -0.6(7) ?
C31 C26 C27 C28 . . . . -0.2(7) ?
C32 S2 C20 C21 . . . . 93.2(4) ?
C32 S2 C20 C25 . . . . -85.1(4) ?
C32 S2 C26 C27 . . . . 36.2(4) ?
C32 S2 C26 C31 . . . . -141.6(3) ?
C32 C33 C34 C35 . . . . 0.3(8) ?
C33 C32 C37 C36 . . . . 0.9(8) ?
C33 C34 C35 C36 . . . . 0.2(8) ?
C34 C35 C36 C37 . . . . -0.1(8) ?
C35 C36 C37 C32 . . . . -0.4(8) ?
C37 C32 C33 C34 . . . . -0.8(8) ?
S1 C2 C3 C4 . . . . -177.7(4) ?
S1 C2 C7 C6 . . . . 178.0(4) ?
S1 C8 C9 C10 . . . . -175.4(4) ?
S1 C8 C13 C12 . . . . 175.8(3) ?
S1 C14 C15 C16 . . . . -177.0(4) ?
S1 C14 C19 C18 . . . . 179.1(4) ?
C2 S1 C8 C9 . . . . 85.4(4) ?
C2 S1 C8 C13 . . . . -92.3(4) ?
C2 S1 C14 C15 . . . . 6.7(4) ?
C2 S1 C14 C19 . . . . -170.1(3) ?
C2 C3 C4 C5 . . . . -0.8(7) ?
C3 C2 C7 C6 . . . . -1.1(7) ?
C3 C4 C5 C6 . . . . -0.4(8) ?
C4 C5 C6 C7 . . . . 0.8(8) ?
C5 C6 C7 C2 . . . . -0.1(8) ?
C7 C2 C3 C4 . . . . 1.5(7) ?
C8 S1 C2 C3 . . . . -156.0(3) ?
C8 S1 C2 C7 . . . . 24.9(4) ?
C8 S1 C14 C15 . . . . -100.9(4) ?
C8 S1 C14 C19 . . . . 82.3(4) ?
C8 C9 C10 C11 . . . . -0.8(8) ?
C9 C8 C13 C12 . . . . -1.7(7) ?
C9 C10 C11 C12 . . . . -1.2(8) ?
C10 C11 C12 C13 . . . . 1.8(7) ?
C11 C12 C13 C8 . . . . -0.4(7) ?
C13 C8 C9 C10 . . . . 2.3(7) ?
C14 S1 C2 C3 . . . . 94.3(4) ?
C14 S1 C2 C7 . . . . -84.9(4) ?
C14 S1 C8 C9 . . . . -165.8(3) ?
C14 S1 C8 C13 . . . . 16.5(4) ?
C14 C15 C16 C17 . . . . -1.5(8) ?
C15 C14 C19 C18 . . . . 2.3(7) ?
C15 C16 C17 C18 . . . . 1.4(8) ?
C16 C17 C18 C19 . . . . 0.7(7) ?
C17 C18 C19 C14 . . . . -2.5(7) ?
C19 C14 C15 C16 . . . . -0.4(7) ?
